data_7007645
loop_
_publ_author_name
'Konu, Jari'
'Chivers, Tristram'

_publ_section_title
;
 Synthesis, spectroscopic and structural characterization of tertiary
 phosphine tellurium dihalides Et3PTeX2(X = Cl, Br, I).
;
_journal_issue 32
_journal_name_full 'Dalton transactions (Cambridge, England : 2003)'
_journal_page_first 3941
_journal_page_last 3946
_journal_paper_doi 10.1039/b608133a
_journal_year 2006
_chemical_formula_moiety 'C6 H15 Cl2 P Te'
_chemical_formula_sum 'C6 H15 Cl2 P Te'
_chemical_formula_weight 316.65
_chemical_name_systematic
;
?
;
_space_group_IT_number 14
_symmetry_cell_setting monoclinic
_symmetry_space_group_name_Hall '-P 2yn'
_symmetry_space_group_name_H-M 'P 1 21/n 1'
_atom_sites_solution_hydrogens geom
_atom_sites_solution_primary direct
_atom_sites_solution_secondary difmap
_audit_creation_method SHELXL-97
_cell_angle_alpha 90.00
_cell_angle_beta 90.51(3)
_cell_angle_gamma 90.00
_cell_formula_units_Z 4
_cell_length_a 7.6125(15)
_cell_length_b 13.301(3)
_cell_length_c 10.905(2)
_cell_measurement_reflns_used 2578
_cell_measurement_temperature 173(2)
_cell_measurement_theta_max 25.03
_cell_measurement_theta_min 3.06
_cell_volume 1104.1(4)
_computing_cell_refinement 'HKL Scalepack (Otwinowski & Minor 1997)'
_computing_data_collection 'Collect (Nonius BV, 1997-2000)'
_computing_data_reduction DENZO-SMN
_computing_molecular_graphics 'DIAMOND (Brandenburg & Berndt, 1999)'
_computing_publication_material 'WinGX v1.70-01 (L. J. Farrugia)'
_computing_structure_refinement 'SHELXL-97 (Sheldrick, 1997)'
_computing_structure_solution 'SHELXS-97 (Sheldrick, 1997)'
_diffrn_ambient_temperature 173(2)
_diffrn_measured_fraction_theta_full 0.954
_diffrn_measured_fraction_theta_max 0.954
_diffrn_measurement_device_type 'KappaCCD (Nonius, FR540C)'
_diffrn_measurement_method 'phi\omega scans'
_diffrn_radiation_monochromator 'horizonally mounted graphite crystal'
_diffrn_radiation_source 'Enraf Nonius FR590D, fine-focus sealed tube'
_diffrn_radiation_type MoK\a
_diffrn_radiation_wavelength 0.71073
_diffrn_reflns_av_R_equivalents 0.0234
_diffrn_reflns_av_sigmaI/netI 0.0275
_diffrn_reflns_limit_h_max 9
_diffrn_reflns_limit_h_min -9
_diffrn_reflns_limit_k_max 11
_diffrn_reflns_limit_k_min -15
_diffrn_reflns_limit_l_max 12
_diffrn_reflns_limit_l_min -12
_diffrn_reflns_number 2758
_diffrn_reflns_theta_full 25.03
_diffrn_reflns_theta_max 25.03
_diffrn_reflns_theta_min 3.06
_diffrn_standards_number 0
_exptl_absorpt_coefficient_mu 3.262
_exptl_absorpt_correction_T_max 0.3035
_exptl_absorpt_correction_T_min 0.2624
_exptl_absorpt_correction_type integration
_exptl_absorpt_process_details 'SADABS (SHELXTL-NT v5.1, Bruker)'
_exptl_crystal_colour yellow
_exptl_crystal_density_diffrn 1.905
_exptl_crystal_density_method 'not measured'
_exptl_crystal_description block
_exptl_crystal_F_000 608
_exptl_crystal_size_max 0.56
_exptl_crystal_size_mid 0.48
_exptl_crystal_size_min 0.48
_refine_diff_density_max 0.671
_refine_diff_density_min -0.869
_refine_diff_density_rms 0.164
_refine_ls_extinction_method none
_refine_ls_goodness_of_fit_ref 1.145
_refine_ls_hydrogen_treatment constr
_refine_ls_matrix_type full
_refine_ls_number_parameters 94
_refine_ls_number_reflns 1851
_refine_ls_number_restraints 0
_refine_ls_restrained_S_all 1.145
_refine_ls_R_factor_all 0.0330
_refine_ls_R_factor_gt 0.0319
_refine_ls_shift/su_max 0.001
_refine_ls_shift/su_mean 0.000
_refine_ls_structure_factor_coef Fsqd
_refine_ls_weighting_details 'calc w=1/[\s^2^(Fo^2^)+(0.0441P)^2^+4.5051P] where P=(Fo^2^+2Fc^2^)/3'
_refine_ls_weighting_scheme calc
_refine_ls_wR_factor_gt 0.0873
_refine_ls_wR_factor_ref 0.0882
_reflns_number_gt 1789
_reflns_number_total 1851
_reflns_threshold_expression >2sigma(I)
_cod_data_source_file b608133a.txt
_cod_data_source_block 1a
_cod_original_sg_symbol_H-M 'P 21/n'
_cod_database_code 7007645

loop_
_symmetry_equiv_pos_as_xyz
'x, y, z'
'-x+1/2, y+1/2, -z+1/2'
'-x, -y, -z'
'x-1/2, -y-1/2, z-1/2'

loop_
_atom_site_label
_atom_site_type_symbol
_atom_site_fract_x
_atom_site_fract_y
_atom_site_fract_z
_atom_site_U_iso_or_equiv
_atom_site_adp_type
_atom_site_occupancy
_atom_site_symmetry_multiplicity
_atom_site_calc_flag
_atom_site_refinement_flags
_atom_site_disorder_assembly
_atom_site_disorder_group
Te1 Te 0.18987(4) 0.60376(2) 0.61192(2) 0.01337(15) Uani 1 1 d . . .
Cl1 Cl 0.10745(19) 0.59041(9) 0.38747(11) 0.0247(3) Uani 1 1 d . . .
Cl2 Cl 0.31067(17) 0.63831(9) 0.83205(10) 0.0221(3) Uani 1 1 d . . .
P1 P 0.32590(14) 0.76908(8) 0.57475(10) 0.0100(2) Uani 1 1 d . . .
C1 C 0.5616(6) 0.7634(4) 0.5995(4) 0.0188(10) Uani 1 1 d . . .
H1A H 0.6158 0.8243 0.5638 0.023 Uiso 1 1 calc R . .
H1B H 0.5861 0.7640 0.6888 0.023 Uiso 1 1 calc R . .
C2 C 0.6473(7) 0.6709(4) 0.5436(5) 0.0282(12) Uani 1 1 d . . .
H2A H 0.6132 0.6110 0.5900 0.042 Uiso 1 1 calc R . .
H2B H 0.7753 0.6784 0.5466 0.042 Uiso 1 1 calc R . .
H2C H 0.6085 0.6637 0.4581 0.042 Uiso 1 1 calc R . .
C3 C 0.2370(6) 0.8616(3) 0.6793(4) 0.0161(9) Uani 1 1 d . . .
H3A H 0.2632 0.8403 0.7645 0.019 Uiso 1 1 calc R . .
H3B H 0.2967 0.9266 0.6655 0.019 Uiso 1 1 calc R . .
C4 C 0.0384(7) 0.8767(4) 0.6650(5) 0.0256(11) Uani 1 1 d . . .
H4A H 0.0110 0.8969 0.5806 0.038 Uiso 1 1 calc R . .
H4B H -0.0005 0.9293 0.7216 0.038 Uiso 1 1 calc R . .
H4C H -0.0223 0.8137 0.6837 0.038 Uiso 1 1 calc R . .
C5 C 0.2813(6) 0.8116(4) 0.4199(4) 0.0171(10) Uani 1 1 d . . .
H5A H 0.3460 0.7682 0.3619 0.021 Uiso 1 1 calc R . .
H5B H 0.1543 0.8037 0.4021 0.021 Uiso 1 1 calc R . .
C6 C 0.3333(7) 0.9213(4) 0.3978(4) 0.0237(11) Uani 1 1 d . . .
H6A H 0.2643 0.9651 0.4511 0.036 Uiso 1 1 calc R . .
H6B H 0.3103 0.9388 0.3118 0.036 Uiso 1 1 calc R . .
H6C H 0.4586 0.9300 0.4163 0.036 Uiso 1 1 calc R . .

loop_
_atom_site_aniso_label
_atom_site_aniso_U_11
_atom_site_aniso_U_22
_atom_site_aniso_U_33
_atom_site_aniso_U_23
_atom_site_aniso_U_13
_atom_site_aniso_U_12
Te1 0.0151(2) 0.0093(2) 0.0156(2) 0.00018(10) -0.00117(13) -0.00243(10)
Cl1 0.0364(7) 0.0189(6) 0.0187(6) -0.0013(4) -0.0075(5) -0.0089(5)
Cl2 0.0302(7) 0.0195(6) 0.0165(5) 0.0015(5) -0.0045(5) -0.0045(5)
P1 0.0105(5) 0.0082(5) 0.0111(5) -0.0002(4) -0.0001(4) -0.0007(4)
C1 0.011(2) 0.024(3) 0.022(2) 0.003(2) -0.0022(18) -0.0005(19)
C2 0.018(2) 0.026(3) 0.040(3) 0.000(2) 0.005(2) 0.009(2)
C3 0.020(2) 0.010(2) 0.018(2) -0.0029(18) 0.0016(18) 0.0003(18)
C4 0.017(3) 0.027(3) 0.033(3) -0.005(2) 0.009(2) 0.006(2)
C5 0.021(2) 0.018(3) 0.012(2) 0.0005(18) -0.0010(18) -0.0007(19)
C6 0.027(3) 0.024(3) 0.020(2) 0.008(2) 0.001(2) 0.000(2)

loop_
_atom_type_symbol
_atom_type_description
_atom_type_scat_dispersion_real
_atom_type_scat_dispersion_imag
_atom_type_scat_source
C C 0.0033 0.0016 'International Tables Vol C Tables 4.2.6.8 and 6.1.1.4'
H H 0.0000 0.0000 'International Tables Vol C Tables 4.2.6.8 and 6.1.1.4'
P P 0.1023 0.0942 'International Tables Vol C Tables 4.2.6.8 and 6.1.1.4'
Cl Cl 0.1484 0.1585 'International Tables Vol C Tables 4.2.6.8 and 6.1.1.4'
Te Te -0.5308 1.6751 'International Tables Vol C Tables 4.2.6.8 and 6.1.1.4'

loop_
_geom_angle_atom_site_label_1
_geom_angle_atom_site_label_2
_geom_angle_atom_site_label_3
_geom_angle
_geom_angle_site_symmetry_1
_geom_angle_site_symmetry_3
_geom_angle_publ_flag
P1 Te1 Cl1 90.26(4) . . ?
P1 Te1 Cl2 81.30(4) . . ?
Cl1 Te1 Cl2 171.02(4) . . ?
C5 P1 C3 107.9(2) . . ?
C5 P1 C1 109.2(2) . . ?
C3 P1 C1 108.0(2) . . ?
C5 P1 Te1 110.88(16) . . ?
C3 P1 Te1 110.01(16) . . ?
C1 P1 Te1 110.79(17) . . ?
C2 C1 P1 113.6(4) . . ?
C2 C1 H1A 108.8 . . ?
P1 C1 H1A 108.8 . . ?
C2 C1 H1B 108.8 . . ?
P1 C1 H1B 108.8 . . ?
H1A C1 H1B 107.7 . . ?
C1 C2 H2A 109.5 . . ?
C1 C2 H2B 109.5 . . ?
H2A C2 H2B 109.5 . . ?
C1 C2 H2C 109.5 . . ?
H2A C2 H2C 109.5 . . ?
H2B C2 H2C 109.5 . . ?
C4 C3 P1 113.5(3) . . ?
C4 C3 H3A 108.9 . . ?
P1 C3 H3A 108.9 . . ?
C4 C3 H3B 108.9 . . ?
P1 C3 H3B 108.9 . . ?
H3A C3 H3B 107.7 . . ?
C3 C4 H4A 109.5 . . ?
C3 C4 H4B 109.5 . . ?
H4A C4 H4B 109.5 . . ?
C3 C4 H4C 109.5 . . ?
H4A C4 H4C 109.5 . . ?
H4B C4 H4C 109.5 . . ?
C6 C5 P1 113.4(3) . . ?
C6 C5 H5A 108.9 . . ?
P1 C5 H5A 108.9 . . ?
C6 C5 H5B 108.9 . . ?
P1 C5 H5B 108.9 . . ?
H5A C5 H5B 107.7 . . ?
C5 C6 H6A 109.5 . . ?
C5 C6 H6B 109.5 . . ?
H6A C6 H6B 109.5 . . ?
C5 C6 H6C 109.5 . . ?
H6A C6 H6C 109.5 . . ?
H6B C6 H6C 109.5 . . ?

loop_
_geom_bond_atom_site_label_1
_geom_bond_atom_site_label_2
_geom_bond_distance
_geom_bond_site_symmetry_2
_geom_bond_publ_flag
Te1 P1 2.4656(12) . ?
Te1 Cl1 2.5275(13) . ?
Te1 Cl2 2.6038(13) . ?
P1 C5 1.810(4) . ?
P1 C3 1.812(5) . ?
P1 C1 1.814(5) . ?
C1 C2 1.522(7) . ?
C1 H1A 0.9900 . ?
C1 H1B 0.9900 . ?
C2 H2A 0.9800 . ?
C2 H2B 0.9800 . ?
C2 H2C 0.9800 . ?
C3 C4 1.532(7) . ?
C3 H3A 0.9900 . ?
C3 H3B 0.9900 . ?
C4 H4A 0.9800 . ?
C4 H4B 0.9800 . ?
C4 H4C 0.9800 . ?
C5 C6 1.531(7) . ?
C5 H5A 0.9900 . ?
C5 H5B 0.9900 . ?
C6 H6A 0.9800 . ?
C6 H6B 0.9800 . ?
C6 H6C 0.9800 . ?

loop_
_geom_torsion_atom_site_label_1
_geom_torsion_atom_site_label_2
_geom_torsion_atom_site_label_3
_geom_torsion_atom_site_label_4
_geom_torsion
_geom_torsion_site_symmetry_1
_geom_torsion_site_symmetry_2
_geom_torsion_site_symmetry_3
_geom_torsion_site_symmetry_4
_geom_torsion_publ_flag
Cl1 Te1 P1 C5 7.67(17) . . . . ?
Cl2 Te1 P1 C5 -175.41(18) . . . . ?
Cl1 Te1 P1 C3 126.92(17) . . . . ?
Cl2 Te1 P1 C3 -56.16(16) . . . . ?
Cl1 Te1 P1 C1 -113.72(17) . . . . ?
Cl2 Te1 P1 C1 63.20(17) . . . . ?
C5 P1 C1 C2 -78.3(4) . . . . ?
C3 P1 C1 C2 164.6(4) . . . . ?
Te1 P1 C1 C2 44.1(4) . . . . ?
C5 P1 C3 C4 60.1(4) . . . . ?
C1 P1 C3 C4 178.0(4) . . . . ?
Te1 P1 C3 C4 -61.0(4) . . . . ?
C3 P1 C5 C6 49.1(4) . . . . ?
C1 P1 C5 C6 -68.0(4) . . . . ?
Te1 P1 C5 C6 169.7(3) . . . . ?
